data_4332799
loop_
_publ_author_name
'Warr, Rebecca J.'
'Willis, Anthony C.'
'Wild, S. Bruce'

_publ_section_title
;
 Inorganic Asymmetric Synthesis:&#x00A0; Asymmetric Synthesis of a
 Two-Bladed Propeller, Octahedral Metal Complex
;
_journal_issue 21
_journal_name_full 'Inorganic Chemistry'
_journal_page_first 8618
_journal_page_last 8627
_journal_paper_doi 10.1021/ic060856q
_journal_volume 45
_journal_year 2006
_chemical_absolute_configuration ad
_chemical_compound_source
;
?
;
_chemical_formula_moiety ' C31 H30 Fe N8 O6 S2 2+, 2(C6 H5 O3 S -), 2(C H4 O), 3(H2 O)'
_chemical_formula_sum 'C45 H54 Fe N8 O17 S2'
_chemical_formula_weight 1098.95
_chemical_name_systematic
; 
? 
;
_space_group_IT_number 4
_symmetry_cell_setting monoclinic
_symmetry_space_group_name_Hall 'P 2yb'
_symmetry_space_group_name_H-M 'P 1 21 1'
_atom_sites_solution_hydrogens geom
_atom_sites_solution_primary direct
_audit_creation_date 05-12-04
_audit_creation_method CRYSTALS_ver_12-03-99
_audit_update_record
;
2005-04-12 - Report on C45 H54 Fe N8 O17 S2 
             by Anthony C. Willis
             for Rebecca J. Warr and S. Bruce Wild

2005-04-12 - passes checkcif tests with minor warnings  

;
_cell_angle_alpha 90
_cell_angle_beta 101.8508(10)
_cell_angle_gamma 90
_cell_formula_units_Z 2
_cell_length_a 9.1842(1)
_cell_length_b 19.8044(3)
_cell_length_c 14.2977(2)
_cell_measurement_reflns_used 44977
_cell_measurement_temperature 200
_cell_measurement_theta_max 27
_cell_measurement_theta_min 3
_cell_volume 2545.14(6)
_computing_cell_refinement
; 
 Denzo/Scalepack (Otwinowski & Minor, 1996) 
;
_computing_data_collection
; 
 COLLECT (Nonius BV, 1997) 
;
_computing_data_reduction
; 
 Denzo/Scalepack (Otwinowski & Minor, 1996) 
;
_computing_molecular_graphics
; 
ORTEP-II (Johnson 1976) in teXsan (MSC, 1992-1997)
;
_computing_publication_material
; 
 CRYSTALS (Watkin et al 2003) 
;
_computing_structure_refinement
; 
 CRYSTALS (Watkin et al 2003) 
;
_computing_structure_solution
; 
 SIR92 (Altomare et al, 1994) 
;
_diffrn_ambient_temperature 200
_diffrn_measured_fraction_theta_full 0.998
_diffrn_measured_fraction_theta_max 0.998
_diffrn_measurement_device_type
; 
Nonius Kappa CCD 
;
_diffrn_measurement_method ' \f and \w scans with CCD '
_diffrn_radiation_monochromator graphite
_diffrn_radiation_type 'Mo K\a'
_diffrn_radiation_wavelength 0.71073
_diffrn_reflns_av_R_equivalents 0.03
_diffrn_reflns_limit_h_max 11
_diffrn_reflns_limit_h_min -11
_diffrn_reflns_limit_k_max 25
_diffrn_reflns_limit_k_min -25
_diffrn_reflns_limit_l_max 18
_diffrn_reflns_limit_l_min -18
_diffrn_reflns_number 52078
_diffrn_reflns_theta_full 27.500
_diffrn_reflns_theta_max 27.500
_diffrn_reflns_theta_min 2.638
_diffrn_standards_decay_% 0.00
_diffrn_standards_interval_count 0
_diffrn_standards_interval_time 0
_diffrn_standards_number 0
_exptl_absorpt_coefficient_mu 0.457
_exptl_absorpt_correction_T_max 0.936
_exptl_absorpt_correction_T_min 0.896
_exptl_absorpt_correction_type integration
_exptl_absorpt_process_details
;
via Gaussian method (Coppens, 1970) implemented in maXus (2000)
;
_exptl_crystal_colour ' red '
_exptl_crystal_density_diffrn 1.434
_exptl_crystal_density_method 'not measured'
_exptl_crystal_description ' block '
_exptl_crystal_F_000 1148.0
_exptl_crystal_size_max 0.29
_exptl_crystal_size_mid 0.17
_exptl_crystal_size_min 0.16
_refine_diff_density_max 0.61
_refine_diff_density_min -0.48
_refine_ls_abs_structure_details 'Flack, 5664 Friedel-pairs'
_refine_ls_abs_structure_Flack -0.010(11)
_refine_ls_extinction_method None
_refine_ls_goodness_of_fit_ref 1.1059
_refine_ls_hydrogen_treatment mixed
_refine_ls_matrix_type full
_refine_ls_number_parameters 686
_refine_ls_number_reflns 8221
_refine_ls_number_restraints 88
_refine_ls_R_factor_all 0.0461
_refine_ls_R_factor_gt 0.0341
_refine_ls_shift/su_max 0.003790
_refine_ls_structure_factor_coef F
_refine_ls_weighting_details
;
 Method, part 1, Chebychev polynomial, (Watkin, 1994, Prince, 1982) 
 [weight] = 1.0/[A~0~*T~0~(x)+A~1~*T~1~(x) ... +A~n-1~]*T~n-1~(x)] 
 where A~i~ are the Chebychev coefficients listed below and x= Fcalc/Fmax 
 Method = Robust Weighting (Prince, 1982) 
 W = [weight] * [1-(deltaF/6*sigmaF)^2^]^2^ 
 A~i~ are: 
 1.24 0.651 0.982 
;
_refine_ls_weighting_scheme calc
_refine_ls_wR_factor_all 0.0458
_refine_ls_wR_factor_gt 0.0401
_refine_ls_wR_factor_ref 0.0401
_reflns_limit_h_max 11
_reflns_limit_h_min -11
_reflns_limit_k_max 25
_reflns_limit_k_min -25
_reflns_limit_l_max 18
_reflns_limit_l_min 0
_reflns_number_gt 8221
_reflns_number_total 11626
_reflns_threshold_expression I>3.00u(I)
_cod_data_source_file ic060856qsup1.cif
_cod_data_source_block rjw11
_cod_depositor_comments
;
The following automatic conversions were performed:

'_symmetry_cell_setting' value 'Monoclinic' changed to 'monoclinic'
according to /home/saulius/struct/CIF-dictionaries/cif_core.dic
dictionary named 'cif_core.dic' version 2.4.2 from 2011-04-26.

Automatic conversion script
Id: cif_fix_values 1891 2012-01-12 08:04:46Z andrius 
;
_cod_original_sg_symbol_H-M 'P 1 21 1 '
_cod_original_formula_sum ' C45 H54 Fe N8 O17 S2 '
_cod_database_code 4332799

loop_
_symmetry_equiv_pos_as_xyz
x,y,z
-x,y+1/2,-z

loop_
_atom_site_label
_atom_site_type_symbol
_atom_site_fract_x
_atom_site_fract_y
_atom_site_fract_z
_atom_site_U_iso_or_equiv
_atom_site_occupancy
_atom_site_adp_type
_atom_site_refinement_flags_posn
_atom_site_refinement_flags_occupancy
Fe1 Fe 0.22171(4) 0.58496(3) 0.03804(3) 0.0283 1.0000 Uani . .
S3 S 0.04669(8) 0.36757(4) 0.24996(5) 0.0387 1.0000 Uani . .
S4 S 0.42064(8) 0.34719(4) 0.86539(5) 0.0369 1.0000 Uani . .
O117 O 0.7338(2) 0.66581(10) 0.32624(14) 0.0377 1.0000 Uani . .
O119 O 0.8968(2) 0.58807(15) 0.39870(16) 0.0577 1.0000 Uani . .
O121 O 0.8108(4) 0.65929(19) 0.5631(2) 0.0418(7) 0.604(2) Uiso D P
O217 O 0.3926(4) 0.56185(17) 0.4880(2) 0.0400(6) 0.604(2) Uiso D P
O219 O 0.5075(4) 0.51542(19) 0.3793(3) 0.0514(7) 0.604(2) Uiso D P
O221 O 0.6500(4) 0.5832(2) 0.6101(2) 0.0426(6) 0.604(2) Uiso D P
O301 O 0.0433(3) 0.30092(12) 0.20524(19) 0.0620 1.0000 Uani . .
O302 O -0.0555(3) 0.41428(11) 0.19315(16) 0.0509 1.0000 Uani . .
O303 O 0.1959(3) 0.39508(14) 0.27864(19) 0.0586 1.0000 Uani . .
O401 O 0.5285(3) 0.39321(12) 0.92015(18) 0.0601 1.0000 Uani . .
O402 O 0.4578(3) 0.27746(11) 0.88803(17) 0.0535 1.0000 Uani . .
O403 O 0.2710(3) 0.36533(16) 0.87331(18) 0.0656 1.0000 Uani . .
O501 O 0.9597(4) 0.3546(2) 0.7972(3) 0.1018 1.0000 Uani D .
O601 O 0.4424(3) 0.33254(16) 0.22723(19) 0.0644 1.0000 Uani D .
O701 O 0.7213(3) 0.33604(11) 0.07533(19) 0.0522 1.0000 Uani D .
O702 O 0.0782(3) 0.31696(12) 0.01740(17) 0.0479 1.0000 Uani D .
O703 O 0.3597(3) 0.25097(14) 0.0623(2) 0.0633 1.0000 Uani D .
O1211 O 0.8513(6) 0.6380(3) 0.5661(3) 0.0418(7) 0.396(2) Uiso D P
O2171 O 0.4066(5) 0.5373(2) 0.4366(4) 0.0400(6) 0.396(2) Uiso D P
O2191 O 0.4227(6) 0.6340(3) 0.5193(4) 0.0514(7) 0.396(2) Uiso D P
O2211 O 0.7024(6) 0.5599(3) 0.6062(3) 0.0426(6) 0.396(2) Uiso D P
N101 N 0.0069(2) 0.56841(10) -0.00768(15) 0.0316 1.0000 Uani . .
N107 N 0.0935(3) 0.45888(11) 0.00663(18) 0.0368 1.0000 Uani . .
N108 N 0.2237(3) 0.48986(11) 0.04304(16) 0.0303 1.0000 Uani . .
N115 N 0.4336(2) 0.57060(10) 0.09513(15) 0.0291 1.0000 Uani . .
N201 N 0.2607(2) 0.59211(12) -0.09225(15) 0.0325 1.0000 Uani . .
N207 N 0.2322(3) 0.70392(12) -0.05909(18) 0.0422 1.0000 Uani . .
N208 N 0.2177(3) 0.67917(12) 0.02616(18) 0.0341 1.0000 Uani . .
N215 N 0.1974(2) 0.60928(11) 0.16788(17) 0.0327 1.0000 Uani . .
C102 C -0.1061(3) 0.61331(14) -0.02763(19) 0.0337 1.0000 Uani . .
C103 C -0.2514(3) 0.59375(16) -0.05737(19) 0.0383 1.0000 Uani . .
C104 C -0.2842(3) 0.52520(16) -0.0684(2) 0.0416 1.0000 Uani . .
C105 C -0.1701(3) 0.47795(15) -0.0489(2) 0.0387 1.0000 Uani . .
C106 C -0.0249(3) 0.50183(13) -0.01679(19) 0.0316 1.0000 Uani . .
C109 C 0.3472(3) 0.45792(12) 0.07466(19) 0.0324 1.0000 Uani . .
C110 C 0.4708(3) 0.50383(13) 0.10913(19) 0.0322 1.0000 Uani . .
C111 C 0.6109(3) 0.48322(14) 0.1540(2) 0.0377 1.0000 Uani . .
C112 C 0.7156(3) 0.53172(16) 0.1913(2) 0.0388 1.0000 Uani . .
C113 C 0.6767(3) 0.59949(13) 0.18275(18) 0.0327 1.0000 Uani . .
C114 C 0.5360(3) 0.61700(12) 0.13296(18) 0.0298 1.0000 Uani . .
C116 C 0.7766(3) 0.65351(15) 0.2339(2) 0.0384 1.0000 Uani . .
C118 C 0.7976(3) 0.62683(15) 0.3994(2) 0.0385 1.0000 Uani D .
C120 C 0.7203(3) 0.63567(16) 0.4828(2) 0.0435 1.0000 Uani D .
C122 C 0.7601(5) 0.6339(2) 0.6445(3) 0.0415(9) 0.604(2) Uiso D P
C123 C 0.6835(8) 0.6889(3) 0.6883(5) 0.0625(14) 0.604(2) Uiso D P
C202 C 0.2896(3) 0.54288(17) -0.1518(2) 0.0410 1.0000 Uani . .
C203 C 0.3218(4) 0.55660(19) -0.2395(2) 0.0497 1.0000 Uani . .
C204 C 0.3240(4) 0.6231(2) -0.2697(3) 0.0563 1.0000 Uani . .
C205 C 0.2924(4) 0.67379(18) -0.2111(2) 0.0515 1.0000 Uani . .
C206 C 0.2624(3) 0.65664(15) -0.1218(2) 0.0400 1.0000 Uani . .
C209 C 0.1984(3) 0.71668(14) 0.0972(2) 0.0417 1.0000 Uani . .
C210 C 0.1931(3) 0.67729(14) 0.1818(2) 0.0405 1.0000 Uani . .
C211 C 0.1954(4) 0.70491(18) 0.2715(3) 0.0551 1.0000 Uani . .
C212 C 0.2089(4) 0.66230(19) 0.3485(3) 0.0552 1.0000 Uani . .
C213 C 0.2180(3) 0.59328(16) 0.3360(2) 0.0405 1.0000 Uani D .
C214 C 0.2084(3) 0.56875(14) 0.2440(2) 0.0364 1.0000 Uani . .
C216 C 0.2473(3) 0.54512(18) 0.4196(2) 0.0475 1.0000 Uani D .
C218 C 0.5125(5) 0.5448(2) 0.4538(3) 0.0379(8) 0.604(2) Uiso D P
C220 C 0.6522(3) 0.57087(15) 0.5106(2) 0.0421 1.0000 Uani D .
C223 C 0.8951(7) 0.6051(3) 0.7134(5) 0.0608(12) 0.604(2) Uiso D P
C304 C -0.0177(3) 0.35414(16) 0.3571(2) 0.0432 1.0000 Uani . .
C305 C -0.0203(5) 0.2890(2) 0.3917(3) 0.0672 1.0000 Uani . .
C306 C -0.0638(8) 0.2783(3) 0.4766(5) 0.1094 1.0000 Uani . .
C307 C -0.1045(8) 0.3316(3) 0.5265(5) 0.1172 1.0000 Uani . .
C308 C -0.1031(7) 0.3968(3) 0.4905(4) 0.0923 1.0000 Uani . .
C309 C -0.0581(4) 0.40854(19) 0.4063(3) 0.0568 1.0000 Uani . .
C404 C 0.4288(4) 0.35917(15) 0.7433(2) 0.0459 1.0000 Uani . .
C405 C 0.5510(5) 0.3896(3) 0.7201(3) 0.0756 1.0000 Uani . .
C406 C 0.5520(8) 0.4005(3) 0.6238(5) 0.1068 1.0000 Uani . .
C407 C 0.4338(8) 0.3801(3) 0.5546(4) 0.0967 1.0000 Uani . .
C408 C 0.3126(7) 0.3499(4) 0.5784(3) 0.1009 1.0000 Uani . .
C409 C 0.3090(5) 0.3394(3) 0.6744(3) 0.0747 1.0000 Uani . .
C501 C 0.9662(7) 0.4200(4) 0.7517(4) 0.0985 1.0000 Uani D .
C601 C 0.5578(5) 0.3433(3) 0.3061(3) 0.0724 1.0000 Uani D .
C1221 C 0.7968(8) 0.6128(3) 0.6456(5) 0.0415(9) 0.396(2) Uiso D P
C1231 C 0.7210(12) 0.6657(5) 0.6990(7) 0.0625(14) 0.396(2) Uiso D P
C2181 C 0.4823(6) 0.5869(3) 0.4904(4) 0.0379(8) 0.396(2) Uiso D P
C2231 C 0.9228(10) 0.5778(5) 0.7128(7) 0.0608(12) 0.396(2) Uiso D P
H1021 H -0.0828(3) 0.66260(14) -0.02044(19) 0.0406 1.0000 Uiso R .
H1031 H -0.3327(3) 0.62818(16) -0.07096(19) 0.0465 1.0000 Uiso R .
H1041 H -0.3896(3) 0.51001(16) -0.0904(2) 0.0502 1.0000 Uiso R .
H1051 H -0.1910(3) 0.42853(15) -0.0574(2) 0.0461 1.0000 Uiso R .
H1071 H 0.0858(3) 0.41637(11) -0.00104(18) 0.0440 1.0000 Uiso R .
H1091 H 0.3566(3) 0.40761(12) 0.07540(19) 0.0386 1.0000 Uiso R .
H1111 H 0.6367(3) 0.43413(14) 0.1596(2) 0.0449 1.0000 Uiso R .
H1121 H 0.8181(3) 0.51799(16) 0.2242(2) 0.0458 1.0000 Uiso R .
H1141 H 0.5096(3) 0.66593(12) 0.12474(18) 0.0362 1.0000 Uiso R .
H1161 H 0.7644(3) 0.69586(15) 0.1950(2) 0.0457 1.0000 Uiso R .
H1162 H 0.8826(3) 0.63832(15) 0.2449(2) 0.0457 1.0000 Uiso R .
H1201 H 0.6410(3) 0.66956(16) 0.4580(2) 0.0521 0.6000 Uiso R .
H1204 H 0.6462(3) 0.67318(16) 0.4679(2) 0.0521 0.4000 Uiso R .
H1231 H 0.5963(8) 0.7057(3) 0.6401(5) 0.0747 0.6000 Uiso R .
H1232 H 0.7547(8) 0.7269(3) 0.7086(5) 0.0747 0.6000 Uiso R .
H1233 H 0.6485(8) 0.6708(3) 0.7451(5) 0.0747 0.6000 Uiso R .
H1234 H 0.6382(12) 0.6880(5) 0.6531(7) 0.0747 0.4000 Uiso R .
H1235 H 0.7956(12) 0.7005(5) 0.7282(7) 0.0747 0.4000 Uiso R .
H1236 H 0.6802(12) 0.6428(5) 0.7504(7) 0.0747 0.4000 Uiso R .
H2021 H 0.2875(3) 0.49473(17) -0.1311(2) 0.0489 1.0000 Uiso R .
H2031 H 0.3434(4) 0.51898(19) -0.2813(2) 0.0609 1.0000 Uiso R .
H2041 H 0.3481(4) 0.6341(2) -0.3331(3) 0.0685 1.0000 Uiso R .
H2051 H 0.2909(4) 0.72205(18) -0.2318(2) 0.0616 1.0000 Uiso R .
H2071 H 0.2234(3) 0.74569(12) -0.07275(18) 0.0498 1.0000 Uiso R .
H2091 H 0.1883(3) 0.76695(14) 0.0938(2) 0.0493 1.0000 Uiso R .
H2111 H 0.1875(4) 0.75483(18) 0.2798(3) 0.0680 1.0000 Uiso R .
H2121 H 0.2120(4) 0.68117(19) 0.4137(3) 0.0680 1.0000 Uiso R .
H2141 H 0.2098(3) 0.51879(14) 0.2341(2) 0.0444 1.0000 Uiso R .
H2161 H 0.1638(3) 0.54830(18) 0.4546(2) 0.0573 0.6000 Uiso R .
H2162 H 0.2529(3) 0.49807(18) 0.3952(2) 0.0573 0.6000 Uiso R .
H2164 H 0.2152 0.5648 0.4765 0.0573 0.4000 Uiso . .
H2165 H 0.1955 0.5010 0.4027 0.0573 0.4000 Uiso . .
H2201 H 0.7132(3) 0.53163(15) 0.4972(2) 0.0499 0.6000 Uiso R .
H2204 H 0.6769(3) 0.53011(15) 0.4757(2) 0.0499 0.4000 Uiso R .
H2231 H 0.9413(7) 0.5688(3) 0.6806(5) 0.0734 0.6000 Uiso R .
H2232 H 0.9693(7) 0.6419(3) 0.7340(5) 0.0734 0.6000 Uiso R .
H2233 H 0.8631(7) 0.5859(3) 0.7706(5) 0.0734 0.6000 Uiso R .
H2234 H 0.9702(10) 0.5440(5) 0.6765(7) 0.0734 0.4000 Uiso R .
H2235 H 0.9986(10) 0.6121(5) 0.7421(7) 0.0734 0.4000 Uiso R .
H2236 H 0.8832(10) 0.5544(5) 0.7643(7) 0.0734 0.4000 Uiso R .
H3051 H 0.0097(5) 0.2501(2) 0.3552(3) 0.0846 1.0000 Uiso R .
H3061 H -0.0664(8) 0.2313(3) 0.5019(5) 0.1425 1.0000 Uiso R .
H3071 H -0.1344(8) 0.3237(3) 0.5891(5) 0.1531 1.0000 Uiso R .
H3081 H -0.1358(7) 0.4354(3) 0.5263(4) 0.1172 1.0000 Uiso R .
H3091 H -0.0545(4) 0.45551(19) 0.3812(3) 0.0704 1.0000 Uiso R .
H4051 H 0.6375(5) 0.4035(3) 0.7710(3) 0.0932 1.0000 Uiso R .
H4061 H 0.6390(8) 0.4233(3) 0.6051(5) 0.1341 1.0000 Uiso R .
H4071 H 0.4362(8) 0.3874(3) 0.4858(4) 0.1167 1.0000 Uiso R .
H4081 H 0.2270(7) 0.3354(4) 0.5272(3) 0.1172 1.0000 Uiso R .
H4091 H 0.2205(5) 0.3179(3) 0.6928(3) 0.0875 1.0000 Uiso R .
H5011 H 1.047(2) 0.339(2) 0.817(4) 0.1200 1.0000 Uiso D .
H5012 H 1.027(5) 0.420(2) 0.704(3) 0.1200 1.0000 Uiso D .
H5013 H 1.016(5) 0.4493(17) 0.801(2) 0.1200 1.0000 Uiso D .
H5014 H 0.865(2) 0.433(2) 0.726(3) 0.1200 1.0000 Uiso D .
H6011 H 0.366(3) 0.344(3) 0.249(3) 0.1000 1.0000 Uiso D .
H6012 H 0.547(4) 0.3876(10) 0.330(3) 0.1000 1.0000 Uiso D .
H6013 H 0.551(4) 0.3122(17) 0.356(2) 0.1000 1.0000 Uiso D .
H6014 H 0.650(2) 0.339(2) 0.286(2) 0.1000 1.0000 Uiso D .
H7011 H 0.789(3) 0.3624(14) 0.105(2) 0.0600 1.0000 Uiso D .
H7012 H 0.671(4) 0.3558(16) 0.0269(18) 0.0600 1.0000 Uiso D .
H7021 H 0.063(4) 0.310(2) 0.0733(13) 0.0600 1.0000 Uiso D .
H7022 H 0.157(3) 0.2952(18) 0.016(3) 0.0600 1.0000 Uiso D .
H7031 H 0.403(4) 0.2699(19) 0.1137(15) 0.0600 1.0000 Uiso D .
H7032 H 0.413(3) 0.2598(19) 0.0217(19) 0.0600 1.0000 Uiso D .

loop_
_atom_site_aniso_label
_atom_site_aniso_U_11
_atom_site_aniso_U_22
_atom_site_aniso_U_33
_atom_site_aniso_U_23
_atom_site_aniso_U_13
_atom_site_aniso_U_12
Fe1 0.02673(16) 0.02111(15) 0.03640(18) 0.00151(17) 0.00527(12) -0.00017(16)
S3 0.0365(3) 0.0342(3) 0.0444(4) 0.0054(3) 0.0063(3) 0.0055(3)
S4 0.0356(3) 0.0321(3) 0.0416(4) -0.0007(3) 0.0046(3) 0.0010(3)
O117 0.0366(10) 0.0361(10) 0.0383(10) -0.0017(8) 0.0028(8) 0.0000(8)
O119 0.0476(11) 0.0715(14) 0.0543(12) 0.0142(14) 0.0111(9) 0.0198(13)
O301 0.088(2) 0.0382(12) 0.0571(15) -0.0005(11) 0.0089(13) 0.0142(12)
O302 0.0567(13) 0.0412(11) 0.0514(13) 0.0084(10) 0.0034(10) 0.0134(10)
O303 0.0383(12) 0.0691(15) 0.0703(16) 0.0035(12) 0.0153(11) -0.0061(11)
O401 0.0756(17) 0.0428(12) 0.0543(13) 0.0003(10) -0.0046(12) -0.0170(11)
O402 0.0769(17) 0.0336(11) 0.0524(13) 0.0060(10) 0.0186(12) 0.0039(11)
O403 0.0441(13) 0.092(2) 0.0613(14) -0.0016(14) 0.0125(10) 0.0210(13)
O501 0.068(2) 0.104(3) 0.125(3) -0.020(3) -0.001(2) -0.0227(19)
O601 0.0509(14) 0.0839(19) 0.0606(15) -0.0007(13) 0.0165(12) 0.0113(13)
O701 0.0513(13) 0.0300(10) 0.0668(15) -0.0073(9) -0.0076(11) 0.0058(9)
O702 0.0507(14) 0.0407(11) 0.0541(13) -0.0001(10) 0.0145(11) -0.0038(10)
O703 0.0723(18) 0.0574(15) 0.0640(16) 0.0038(13) 0.0228(14) -0.0052(13)
N101 0.0318(11) 0.0271(11) 0.0360(11) 0.0011(8) 0.0072(9) -0.0010(8)
N107 0.0366(12) 0.0229(10) 0.0505(14) -0.0012(10) 0.0082(10) -0.0052(9)
N108 0.0347(12) 0.0214(10) 0.0352(12) -0.0011(9) 0.0083(9) -0.0026(9)
N115 0.0310(10) 0.0254(11) 0.0309(10) 0.0017(8) 0.0065(8) 0.0031(8)
N201 0.0256(9) 0.0309(11) 0.0400(11) 0.0053(10) 0.0046(8) -0.0006(9)
N207 0.0501(14) 0.0246(10) 0.0499(14) 0.0100(10) 0.0059(11) -0.0037(10)
N208 0.0303(12) 0.0260(12) 0.0452(14) 0.0055(9) 0.0056(10) -0.0020(9)
N215 0.0245(10) 0.0326(10) 0.0422(13) -0.0013(9) 0.0100(9) 0.0003(8)
C102 0.0344(13) 0.0319(12) 0.0355(13) 0.0011(10) 0.0085(11) 0.0029(10)
C103 0.0309(13) 0.0440(18) 0.0411(14) 0.0019(13) 0.0097(10) 0.0041(12)
C104 0.0322(13) 0.0502(17) 0.0430(15) -0.0008(13) 0.0091(11) -0.0083(12)
C105 0.0320(13) 0.0370(15) 0.0463(15) -0.0005(12) 0.0059(11) -0.0073(11)
C106 0.0327(12) 0.0294(12) 0.0334(13) 0.0005(10) 0.0082(10) -0.0038(10)
C109 0.0388(14) 0.0219(11) 0.0354(14) 0.0004(10) 0.0050(11) 0.0034(10)
C110 0.0340(13) 0.0292(12) 0.0340(13) -0.0023(10) 0.0083(10) 0.0059(10)
C111 0.0399(14) 0.0348(13) 0.0376(15) -0.0009(11) 0.0058(11) 0.0119(12)
C112 0.0319(13) 0.0437(15) 0.0388(15) 0.0009(12) 0.0023(11) 0.0089(12)
C113 0.0282(11) 0.0381(16) 0.0328(12) -0.0006(10) 0.0083(10) 0.0010(10)
C114 0.0315(12) 0.0271(12) 0.0317(12) 0.0020(9) 0.0083(10) -0.0002(9)
C116 0.0312(13) 0.0453(15) 0.0375(14) 0.0027(12) 0.0039(11) -0.0050(11)
C118 0.0326(13) 0.0404(14) 0.0396(14) -0.0003(12) 0.0007(11) -0.0014(12)
C120 0.0499(16) 0.0403(15) 0.0398(15) -0.0041(13) 0.0078(13) -0.0025(13)
C202 0.0346(14) 0.0421(15) 0.0452(16) -0.0026(13) 0.0053(12) 0.0022(12)
C203 0.0462(18) 0.061(2) 0.0445(17) 0.0010(15) 0.0165(14) 0.0026(14)
C204 0.0512(19) 0.074(2) 0.0459(18) 0.0109(17) 0.0153(15) -0.0106(17)
C205 0.0518(18) 0.0511(18) 0.0510(18) 0.0159(15) 0.0088(15) -0.0131(15)
C206 0.0334(14) 0.0342(14) 0.0496(17) 0.0095(13) 0.0017(12) -0.0049(11)
C209 0.0459(16) 0.0231(12) 0.0544(18) -0.0035(12) 0.0064(13) 0.0028(11)
C210 0.0374(15) 0.0309(13) 0.0544(17) -0.0036(12) 0.0120(13) 0.0009(11)
C211 0.063(2) 0.0428(17) 0.064(2) -0.0112(16) 0.0235(17) 0.0065(15)
C212 0.0552(19) 0.065(2) 0.0503(19) -0.0163(17) 0.0217(15) 0.0051(17)
C213 0.0319(12) 0.0455(17) 0.0466(15) -0.0022(13) 0.0141(10) -0.0040(12)
C214 0.0278(12) 0.0348(15) 0.0483(16) 0.0000(11) 0.0118(11) -0.0003(9)
C216 0.0274(13) 0.067(2) 0.0484(17) 0.0016(15) 0.0092(12) -0.0097(13)
C220 0.0346(14) 0.0454(18) 0.0446(15) -0.0037(13) 0.0040(11) -0.0078(12)
C304 0.0341(14) 0.0455(17) 0.0523(17) 0.0087(14) 0.0142(12) 0.0032(12)
C305 0.075(3) 0.052(2) 0.085(3) 0.026(2) 0.042(2) 0.0062(18)
C306 0.140(5) 0.071(3) 0.145(5) 0.052(3) 0.093(5) 0.031(3)
C307 0.155(6) 0.116(5) 0.112(4) 0.056(4) 0.098(4) 0.048(4)
C308 0.119(4) 0.094(3) 0.080(3) 0.019(3) 0.058(3) 0.045(3)
C309 0.062(2) 0.055(2) 0.059(2) 0.0079(17) 0.0258(17) 0.0102(16)
C404 0.0546(18) 0.0392(16) 0.0444(16) 0.0064(13) 0.0110(13) 0.0085(13)
C405 0.070(3) 0.095(3) 0.067(2) -0.001(2) 0.027(2) -0.019(2)
C406 0.119(5) 0.122(5) 0.094(4) 0.023(4) 0.058(4) -0.017(4)
C407 0.134(5) 0.105(4) 0.054(3) 0.013(3) 0.026(3) 0.008(4)
C408 0.106(4) 0.134(5) 0.053(2) 0.009(3) -0.004(2) -0.008(4)
C409 0.069(3) 0.103(3) 0.047(2) 0.006(2) -0.0014(17) -0.007(2)
C501 0.075(3) 0.135(5) 0.083(3) -0.005(3) 0.010(3) -0.005(3)
C601 0.070(3) 0.072(3) 0.075(3) -0.004(2) 0.016(2) 0.013(2)

loop_
_atom_type_symbol
_atom_type_scat_dispersion_real
_atom_type_scat_dispersion_imag
_atom_type_scat_Cromer_Mann_a1
_atom_type_scat_Cromer_Mann_b1
_atom_type_scat_Cromer_Mann_a2
_atom_type_scat_Cromer_Mann_b2
_atom_type_scat_Cromer_Mann_a3
_atom_type_scat_Cromer_Mann_b3
_atom_type_scat_Cromer_Mann_a4
_atom_type_scat_Cromer_Mann_b4
_atom_type_scat_Cromer_Mann_c
_atom_type_scat_source
'C   ' 0.0033 0.0016 2.3100 20.8439 1.0200 10.2075 1.5886 0.5687 0.8650 51.6512 0.2156 International_Tables_Vol_IV_Table_2.2B
'H   ' 0.0000 0.0000 0.4930 10.5109 0.3229 26.1257 0.1402 3.1424 0.0408 57.7998 0.0030 International_Tables_Vol_IV_Table_2.2B
'Fe  ' 0.3463 0.8444 11.7695 4.7611 7.3573 0.3072 3.5222 15.3535 2.3045 76.8805 1.0369 International_Tables_Vol_IV_Table_2.2B
'N   ' 0.0061 0.0033 12.2126 0.0057 3.1322 9.8933 2.0125 28.9975 1.1663 0.5826 -11.5290 International_Tables_Vol_IV_Table_2.2B
'O   ' 0.0106 0.0060 3.0485 13.2771 2.2868 5.7011 1.5463 0.3239 0.8670 32.9089 0.2508 International_Tables_Vol_IV_Table_2.2B
'S   ' 0.1246 0.1234 6.9053 1.4679 5.2034 22.2151 1.4379 0.2536 1.5863 56.1720 0.8669 International_Tables_Vol_IV_Table_2.2B

loop_
_exptl_crystal_face_index_h
_exptl_crystal_face_index_k
_exptl_crystal_face_index_l
_exptl_crystal_face_perp_dist
0 1 0 0.120
0 -1 0 0.060
0 0 1 0.090
0 0 -1 0.090
0 1 1 0.111
0 -1 -1 0.071
0 2 -2 0.124
3 0 -1 0.140
-5 -2 2 0.120

loop_
_geom_angle_atom_site_label_1
_geom_angle_atom_site_label_2
_geom_angle_atom_site_label_3
_geom_angle
_geom_angle_publ_flag
N101 Fe1 N108 81.26(9) yes
N101 Fe1 N115 161.45(8) yes
N108 Fe1 N115 80.72(9) yes
N101 Fe1 N201 93.56(9) yes
N108 Fe1 N201 96.04(10) yes
N115 Fe1 N201 92.64(8) yes
N101 Fe1 N208 97.79(9) yes
N108 Fe1 N208 177.04(11) yes
N115 Fe1 N208 100.42(9) yes
N201 Fe1 N208 81.20(10) yes
N101 Fe1 N215 93.08(9) yes
N108 Fe1 N215 102.14(10) yes
N115 Fe1 N215 86.47(9) yes
N201 Fe1 N215 161.40(9) yes
N208 Fe1 N215 80.69(10) yes
O301 S3 O302 112.27(15) yes
O301 S3 O303 113.30(16) yes
O302 S3 O303 112.65(15) yes
O301 S3 C304 105.15(16) yes
O302 S3 C304 106.78(14) yes
O303 S3 C304 105.96(15) yes
O401 S4 O402 112.09(16) yes
O401 S4 O403 110.85(17) yes
O402 S4 O403 113.87(17) yes
O401 S4 C404 106.51(16) yes
O402 S4 C404 106.98(14) yes
O403 S4 C404 106.00(15) yes
C116 O117 C118 116.8(2) yes
C120 O121 C122 108.8(3) yes
C216 O217 C218 113.0(3) yes
C122 O221 C220 107.6(3) yes
C501 O501 H5011 111(3) no
C601 O601 H6011 102(2) no
H7011 O701 H7012 110(2) no
H7021 O702 H7022 104(2) no
H7031 O703 H7032 106(2) no
C120 O1211 C1221 105.4(4) yes
C216 O2171 C2181 113.8(4) yes
C220 O2211 C1221 109.6(4) yes
Fe1 N101 C102 129.22(17) yes
Fe1 N101 C106 112.07(17) yes
C102 N101 C106 118.7(2) yes
N108 N107 C106 114.1(2) yes
N108 N107 H1071 122.932 no
C106 N107 H1071 122.932 no
N107 N108 Fe1 116.01(17) yes
N107 N108 C109 123.7(2) yes
Fe1 N108 C109 120.15(18) yes
Fe1 N115 C110 113.28(17) yes
Fe1 N115 C114 128.11(16) yes
C110 N115 C114 117.9(2) yes
Fe1 N201 C202 129.7(2) yes
Fe1 N201 C206 112.4(2) yes
C202 N201 C206 117.9(3) yes
N208 N207 C206 114.7(2) yes
N208 N207 H2071 122.680 no
C206 N207 H2071 122.663 no
N207 N208 Fe1 116.18(19) yes
N207 N208 C209 123.7(2) yes
Fe1 N208 C209 120.1(2) yes
Fe1 N215 C210 112.97(19) yes
Fe1 N215 C214 127.84(18) yes
C210 N215 C214 118.3(2) yes
N101 C102 C103 122.4(3) yes
N101 C102 H1021 118.812 no
C103 C102 H1021 118.784 no
C102 C103 C104 119.0(3) yes
C102 C103 H1031 120.509 no
C104 C103 H1031 120.478 no
C103 C104 C105 119.8(3) yes
C103 C104 H1041 120.115 no
C105 C104 H1041 120.107 no
C104 C105 C106 117.8(3) yes
C104 C105 H1051 121.086 no
C106 C105 H1051 121.095 no
C105 C106 N107 121.8(2) yes
C105 C106 N101 122.3(3) yes
N107 C106 N101 116.0(2) yes
N108 C109 C110 112.2(2) yes
N108 C109 H1091 123.892 no
C110 C109 H1091 123.906 no
C109 C110 N115 113.5(2) yes
C109 C110 C111 124.1(2) yes
N115 C110 C111 122.4(2) yes
C110 C111 C112 118.8(2) yes
C110 C111 H1111 120.581 no
C112 C111 H1111 120.591 no
C111 C112 C113 119.4(2) yes
C111 C112 H1121 120.298 no
C113 C112 H1121 120.319 no
C112 C113 C114 118.9(2) yes
C112 C113 C116 121.8(2) yes
C114 C113 C116 119.0(2) yes
C113 C114 N115 122.5(2) yes
C113 C114 H1141 118.782 no
N115 C114 H1141 118.764 no
C113 C116 O117 107.9(2) yes
C113 C116 H1161 109.860 no
O117 C116 H1161 109.874 no
C113 C116 H1162 109.890 no
O117 C116 H1162 109.873 no
H1161 C116 H1162 109.467 no
O117 C118 O119 125.4(3) yes
O117 C118 C120 110.3(2) yes
O119 C118 C120 124.2(3) yes
C118 C120 O1211 101.4(3) yes
C118 C120 O121 113.6(3) yes
C118 C120 C220 113.2(2) yes
O1211 C120 C220 97.1(3) yes
O121 C120 C220 106.5(3) yes
C118 C120 H1201 102.940 no
O121 C120 H1201 110.101 no
C220 C120 H1201 110.570 no
O1211 C120 H1204 122.833 no
C220 C120 H1204 112.678 no
O221 C122 O121 106.9(3) yes
O221 C122 C123 107.0(4) yes
O121 C122 C123 110.0(4) yes
O221 C122 C223 112.4(4) yes
O121 C122 C223 107.4(4) yes
C123 C122 C223 112.9(5) yes
C122 C123 H1231 109.395 no
C122 C123 H1232 109.409 no
H1231 C123 H1232 109.476 no
C122 C123 H1233 109.596 no
H1231 C123 H1233 109.476 no
H1232 C123 H1233 109.476 no
N201 C202 C203 122.5(3) yes
N201 C202 H2021 118.725 no
C203 C202 H2021 118.732 no
C202 C203 C204 119.4(3) yes
C202 C203 H2031 120.287 no
C204 C203 H2031 120.277 no
C203 C204 C205 119.0(3) yes
C203 C204 H2041 120.523 no
C205 C204 H2041 120.497 no
C204 C205 C206 118.9(3) yes
C204 C205 H2051 120.548 no
C206 C205 H2051 120.542 no
C205 C206 N207 122.5(3) yes
C205 C206 N201 122.2(3) yes
N207 C206 N201 115.3(3) yes
N208 C209 C210 112.2(2) yes
N208 C209 H2091 123.905 no
C210 C209 H2091 123.888 no
C209 C210 N215 113.8(3) yes
C209 C210 C211 124.2(3) yes
N215 C210 C211 121.8(3) yes
C210 C211 C212 118.7(3) yes
C210 C211 H2111 120.679 no
C212 C211 H2111 120.665 no
C211 C212 C213 120.2(3) yes
C211 C212 H2121 119.917 no
C213 C212 H2121 119.888 no
C212 C213 C214 118.3(3) yes
C212 C213 C216 121.9(3) yes
C214 C213 C216 119.7(3) yes
C213 C214 N215 122.7(3) yes
C213 C214 H2141 118.681 no
N215 C214 H2141 118.644 no
O217 C216 C213 111.2(2) yes
O217 C216 H2161 109.069 no
C213 C216 H2161 109.054 no
O217 C216 H2162 109.021 no
C213 C216 H2162 109.023 no
H2161 C216 H2162 109.467 no
O217 C218 O219 124.1(4) yes
O217 C218 C220 113.7(3) yes
O219 C218 C220 122.0(4) yes
C120 C220 C218 120.9(3) yes
C120 C220 O221 101.9(2) yes
C218 C220 O221 114.7(3) yes
C120 C220 O2211 109.0(3) yes
C120 C220 C2181 103.3(3) yes
O2211 C220 C2181 109.7(4) yes
C120 C220 H2201 109.218 no
C218 C220 H2201 94.648 no
O221 C220 H2201 116.244 no
C120 C220 H2204 113.800 no
O2211 C220 H2204 107.868 no
C2181 C220 H2204 113.134 no
C122 C223 H2231 109.453 no
C122 C223 H2232 109.425 no
H2231 C223 H2232 109.475 no
C122 C223 H2233 109.523 no
H2231 C223 H2233 109.475 no
H2232 C223 H2233 109.476 no
S3 C304 C305 118.8(3) yes
S3 C304 C309 119.7(2) yes
C305 C304 C309 121.4(3) yes
C304 C305 C306 119.3(4) yes
C304 C305 H3051 120.310 no
C306 C305 H3051 120.354 no
C305 C306 C307 120.2(4) yes
C305 C306 H3061 119.871 no
C307 C306 H3061 119.879 no
C306 C307 C308 119.9(4) yes
C306 C307 H3071 120.096 no
C308 C307 H3071 120.003 no
C307 C308 C309 120.7(5) yes
C307 C308 H3081 119.662 no
C309 C308 H3081 119.667 no
C304 C309 C308 118.4(4) yes
C304 C309 H3091 120.818 no
C308 C309 H3091 120.747 no
S4 C404 C405 119.8(3) yes
S4 C404 C409 118.5(3) yes
C405 C404 C409 121.7(4) yes
C404 C405 C406 118.5(5) yes
C404 C405 H4051 120.765 no
C406 C405 H4051 120.733 no
C405 C406 C407 120.1(5) yes
C405 C406 H4061 120.014 no
C407 C406 H4061 119.931 no
C406 C407 C408 121.0(5) yes
C406 C407 H4071 119.488 no
C408 C407 H4071 119.503 no
C407 C408 C409 119.7(5) yes
C407 C408 H4081 120.162 no
C409 C408 H4081 120.174 no
C408 C409 C404 119.0(4) yes
C408 C409 H4091 120.497 no
C404 C409 H4091 120.465 no
O501 C501 H5012 113(2) no
O501 C501 H5013 105(2) no
H5012 C501 H5013 105(3) no
O501 C501 H5014 107(2) no
H5012 C501 H5014 113(3) no
H5013 C501 H5014 113(4) no
O601 C601 H6012 108(2) no
O601 C601 H6013 111(2) no
H6012 C601 H6013 107(3) no
O601 C601 H6014 109(2) no
H6012 C601 H6014 111(3) no
H6013 C601 H6014 111(3) no
O1211 C1221 O2211 103.4(5) yes
O1211 C1221 C1231 115.2(6) yes
O2211 C1221 C1231 113.6(6) yes
O1211 C1221 C2231 108.6(6) yes
O2211 C1221 C2231 104.0(6) yes
C1231 C1221 C2231 111.1(7) yes
C1221 C1231 H1234 109.540 no
C1221 C1231 H1235 109.510 no
H1234 C1231 H1235 109.476 no
C1221 C1231 H1236 109.351 no
H1234 C1231 H1236 109.475 no
H1235 C1231 H1236 109.475 no
C220 C2181 O2171 109.6(4) yes
C220 C2181 O2191 127.3(5) yes
O2171 C2181 O2191 123.1(5) yes
C1221 C2231 H2234 109.576 no
C1221 C2231 H2235 109.318 no
H2234 C2231 H2235 109.475 no
C1221 C2231 H2236 109.505 no
H2234 C2231 H2236 109.476 no
H2235 C2231 H2236 109.477 no

loop_
_geom_bond_atom_site_label_1
_geom_bond_atom_site_label_2
_geom_bond_distance
_geom_bond_publ_flag
Fe1 N101 1.974(2) yes
Fe1 N108 1.885(2) yes
Fe1 N115 1.970(2) yes
Fe1 N201 1.973(2) yes
Fe1 N208 1.873(2) yes
Fe1 N215 1.974(2) yes
S3 O301 1.464(3) yes
S3 O302 1.443(2) yes
S3 O303 1.453(2) yes
S3 C304 1.772(3) yes
S4 O401 1.451(2) yes
S4 O402 1.443(2) yes
S4 O403 1.447(2) yes
S4 C404 1.779(3) yes
O117 C116 1.473(3) yes
O117 C118 1.335(3) yes
O119 C118 1.193(4) yes
O121 C120 1.355(4) yes
O121 C122 1.431(5) yes
O217 C216 1.520(4) yes
O217 C218 1.337(5) yes
O219 C218 1.206(5) yes
O221 C122 1.438(5) yes
O221 C220 1.447(4) yes
O501 C501 1.456(8) yes
O501 H5011 0.852(10) no
O601 C601 1.396(5) yes
O601 H6011 0.847(10) no
O701 H7011 0.852(10) no
O701 H7012 0.846(10) no
O702 H7021 0.852(10) no
O702 H7022 0.848(10) no
O703 H7031 0.847(10) no
O703 H7032 0.848(10) no
O1211 C120 1.510(5) yes
O1211 C1221 1.423(7) yes
O2171 C216 1.442(5) yes
O2171 C2181 1.350(7) yes
O2191 C2181 1.196(7) yes
O2211 C220 1.367(5) yes
O2211 C1221 1.403(7) yes
N101 C102 1.352(3) yes
N101 C106 1.351(3) yes
N107 N108 1.350(3) yes
N107 C106 1.367(3) yes
N107 H1071 0.850 no
N108 C109 1.296(3) yes
N115 C110 1.370(3) yes
N115 C114 1.347(3) yes
N201 C202 1.357(4) yes
N201 C206 1.347(4) yes
N207 N208 1.346(4) yes
N207 C206 1.364(4) yes
N207 H2071 0.850 no
N208 C209 1.299(4) yes
N215 C210 1.363(4) yes
N215 C214 1.339(4) yes
C102 C103 1.371(4) yes
C102 H1021 1.000 no
C103 C104 1.393(4) yes
C103 H1031 1.000 no
C104 C105 1.390(4) yes
C104 H1041 1.000 no
C105 C106 1.400(4) yes
C105 H1051 1.000 no
C109 C110 1.459(4) yes
C109 H1091 1.000 no
C110 C111 1.377(4) yes
C111 C112 1.386(4) yes
C111 H1111 1.000 no
C112 C113 1.388(4) yes
C112 H1121 1.000 no
C113 C114 1.385(3) yes
C113 C116 1.498(4) yes
C114 H1141 1.000 no
C116 H1161 1.000 no
C116 H1162 1.000 no
C118 C120 1.518(4) yes
C120 C220 1.516(4) yes
C120 H1201 1.000 no
C120 H1204 1.000 no
C122 C123 1.501(7) yes
C122 C223 1.527(7) yes
C123 H1231 1.000 no
C123 H1232 1.000 no
C123 H1233 1.000 no
C202 C203 1.373(5) yes
C202 H2021 1.000 no
C203 C204 1.388(5) yes
C203 H2031 1.000 no
C204 C205 1.376(6) yes
C204 H2041 1.000 no
C205 C206 1.402(5) yes
C205 H2051 1.000 no
C209 C210 1.449(4) yes
C209 H2091 1.000 no
C210 C211 1.391(5) yes
C211 C212 1.372(5) yes
C211 H2111 1.000 no
C212 C213 1.383(5) yes
C212 H2121 1.000 no
C213 C214 1.389(4) yes
C213 C216 1.509(5) yes
C214 H2141 1.000 no
C216 H2161 1.000 no
C216 H2162 1.000 no
C216 H2164 0.999 no
C216 H2165 1.001 no
C218 C220 1.465(5) yes
C220 C2181 1.560(5) yes
C220 H2201 1.000 no
C220 H2204 1.000 no
C223 H2231 1.000 no
C223 H2232 1.000 no
C223 H2233 1.000 no
C304 C305 1.384(5) yes
C304 C309 1.378(5) yes
C305 C306 1.370(7) yes
C305 H3051 1.000 no
C306 C307 1.369(8) yes
C306 H3061 1.000 no
C307 C308 1.391(8) yes
C307 H3071 1.000 no
C308 C309 1.372(6) yes
C308 H3081 1.000 no
C309 H3091 1.000 no
C404 C405 1.374(5) yes
C404 C409 1.374(5) yes
C405 C406 1.396(7) yes
C405 H4051 1.000 no
C406 C407 1.371(9) yes
C406 H4061 1.000 no
C407 C408 1.366(9) yes
C407 H4071 1.000 no
C408 C409 1.395(6) yes
C408 H4081 1.000 no
C409 H4091 1.000 no
C501 H5012 0.962(10) no
C501 H5013 0.958(10) no
C501 H5014 0.966(10) no
C601 H6012 0.953(10) no
C601 H6013 0.956(10) no
C601 H6014 0.955(10) no
C1221 C1231 1.544(8) yes
C1221 C2231 1.512(8) yes
C1231 H1234 1.000 no
C1231 H1235 1.000 no
C1231 H1236 1.000 no
C2231 H2234 1.000 no
C2231 H2235 1.000 no
C2231 H2236 1.000 no

loop_
_geom_contact_atom_site_label_1
_geom_contact_atom_site_label_2
_geom_contact_distance
_geom_contact_site_symmetry_2
_geom_contact_publ_flag
S3 O701 3.534(2) 1_455 no
S3 O702 3.541(3) . no
S4 O703 3.538(3) 1_556 no
O117 C409 3.460(6) 2_656 no
O119 C213 3.256(4) 1_655 no
O119 C216 3.283(3) 1_655 no
O119 C212 3.426(5) 1_655 no
O119 C309 3.579(5) 1_655 no
O121 C305 3.195(5) 2_656 no
O121 C306 3.438(8) 2_656 no
O301 O702 2.787(4) . no
O301 O701 3.228(4) 1_455 no
O301 C123 3.459(7) 2_646 no
O301 N207 3.505(3) 2_545 no
O301 C1231 3.54(1) 2_646 no
O302 O701 2.832(3) 1_455 no
O302 C112 3.132(4) 1_455 no
O302 C111 3.296(4) 1_455 no
O302 N107 3.356(4) . no
O302 C106 3.527(4) . no
O302 O702 3.578(4) . no
O303 O601 2.808(4) . no
O303 C601 3.423(5) . no
O303 C214 3.480(4) . no
O303 C216 3.567(4) . no
O401 O701 2.780(3) 1_556 no
O401 C104 3.115(4) 1_656 no
O401 C105 3.189(4) 1_656 no
O401 C109 3.287(4) 1_556 no
O402 O703 2.867(4) 1_556 no
O402 C114 3.194(3) 2_646 no
O402 C209 3.345(4) 2_646 no
O402 O701 3.422(3) 1_556 no
O402 C116 3.487(4) 2_646 no
O402 N208 3.560(4) 2_646 no
O403 O501 2.851(4) 1_455 no
O403 O702 3.130(4) 1_556 no
O403 C501 3.167(7) 1_455 no
O403 N107 3.317(4) 1_556 no
O403 C109 3.363(4) 1_556 no
O403 O703 3.491(4) 1_556 no
O403 C202 3.542(5) 1_556 no
O403 N108 3.549(4) 1_556 no
O501 O702 3.201(5) 1_656 no
O501 C211 3.348(5) 2_646 no
O501 C209 3.571(5) 2_646 no
O601 O703 2.830(4) . no
O601 C109 3.302(4) . no
O601 C123 3.385(7) 2_646 no
O701 N207 2.669(3) 2_645 no
O701 C111 3.355(4) . no
O701 N208 3.522(3) 2_645 no
O701 O702 3.562(4) 1_655 no
O701 C105 3.574(4) 1_655 no
O702 N107 2.820(3) . no
O702 O703 2.850(4) . no
O702 C209 3.372(4) 2_545 no
O703 C103 3.265(4) 2_545 no
O703 C102 3.554(4) 2_545 no
O1211 C305 3.366(7) 2_656 no
O1211 C306 3.520(9) 2_656 no
C105 C501 3.532(7) 1_454 no
O2171 C407 3.525(7) . no
O2191 C204 3.331(7) 1_556 no
C202 C2231 3.591(9) 1_454 no
O2211 C406 3.476(9) . no
C501 C2231 3.18(1) . no

loop_
_geom_hbond_atom_site_label_D
_geom_hbond_atom_site_label_H
_geom_hbond_atom_site_label_A
_geom_hbond_distance_DH
_geom_hbond_distance_HA
_geom_hbond_distance_DA
_geom_hbond_angle_DHA
_geom_hbond_site_symmetry_A
_geom_hbond_publ_flag
N107 H1071 O702 0.85 1.989 2.820(3) 165 . yes
N207 H2071 O701 0.85 1.862 2.669(3) 158 2_655 yes
O501 H5011 O403 0.85(3) 2.11(3) 2.851(5) 144(4) 1_655 yes
O601 H6011 O303 0.85(4) 1.98(4) 2.808(4) 163(5) . yes
O701 H7011 O302 0.85(3) 1.99(3) 2.832(4) 170(3) 1_655 yes
O701 H7012 O401 0.85(3) 1.94(3) 2.780(4) 171(4) 1_554 yes
O702 H7021 O301 0.85(2) 1.94(2) 2.787(4) 174(2) . yes
O702 H7022 O703 0.85(3) 2.04(3) 2.850(4) 160(4) . yes
O703 H7031 O601 0.85(3) 2.02(3) 2.830(4) 161(3) . yes
O703 H7032 O402 0.85(3) 2.07(3) 2.867(4) 157(3) 1_554 yes

loop_
_geom_torsion_atom_site_label_1
_geom_torsion_atom_site_label_2
_geom_torsion_atom_site_label_3
_geom_torsion_atom_site_label_4
_geom_torsion
_geom_torsion_publ_flag
Fe1 N101 C102 C103 -178.7(2) no
Fe1 N101 C106 N107 0.1(3) no
Fe1 N101 C106 C105 -179.5(2) no
Fe1 N108 N107 C106 -8.3(3) no
Fe1 N108 C109 C110 3.9(3) no
Fe1 N115 C110 C109 2.7(3) no
Fe1 N115 C110 C111 -175.6(2) no
Fe1 N115 C114 C113 170.9(2) no
Fe1 N201 C202 C203 -176.7(2) no
Fe1 N201 C206 N207 -2.2(3) no
Fe1 N201 C206 C205 178.1(2) no
Fe1 N208 N207 C206 -6.1(3) no
Fe1 N208 C209 C210 4.3(3) no
Fe1 N215 C210 C209 3.4(3) no
Fe1 N215 C210 C211 -171.8(2) no
Fe1 N215 C214 C213 167.1(2) no
S3 C304 C305 C306 177.2(4) no
S3 C304 C309 C308 -178.0(3) no
S4 C404 C405 C406 -177.8(4) no
S4 C404 C409 C408 178.6(5) no
O117 C116 C113 C112 -92.2(3) no
O117 C116 C113 C114 81.6(3) no
O117 C118 C120 O121 -119.2(3) no
O117 C118 C120 O1211 -137.9(3) no
O117 C118 C120 C220 119.2(2) no
O119 C118 O117 C116 8.2(4) no
O119 C118 C120 O121 64.0(4) no
O119 C118 C120 O1211 45.2(4) no
O119 C118 C120 C220 -57.7(4) no
O121 C120 C220 O221 29.2(3) no
O121 C120 C220 C218 157.7(3) no
O121 C122 O221 C220 8.9(4) no
O121 C122 O1211 C120 -58.3(5) no
O121 C122 O2211 O221 -107.7(5) no
O121 C122 O2211 C220 -32.6(4) no
O217 C216 C213 C212 -57.9(4) no
O217 C216 C213 C214 118.2(3) no
O217 C218 C220 O221 25.9(5) no
O217 C218 C220 C120 -96.6(4) no
O219 C218 O217 C216 -4.4(6) no
O219 C218 C220 O221 -159.6(4) no
O219 C218 C220 C120 77.9(5) no
O221 C122 O121 C120 10.5(4) no
O221 C220 C120 C118 154.8(2) no
O301 S3 C304 C305 16.5(3) no
O301 S3 C304 C309 -166.2(2) no
O302 S3 C304 C305 135.9(3) no
O302 S3 C304 C309 -46.8(3) no
O303 S3 C304 C305 -103.8(3) no
O303 S3 C304 C309 73.5(3) no
O401 S4 C404 C405 18.8(4) no
O401 S4 C404 C409 -159.1(3) no
O402 S4 C404 C405 -101.2(4) no
O402 S4 C404 C409 80.9(4) no
O403 S4 C404 C405 136.9(4) no
O403 S4 C404 C409 -41.0(4) no
N101 Fe1 N108 N107 6.5(2) no
N101 Fe1 N108 C109 -177.6(2) no
N101 Fe1 N115 C110 13.2(4) no
N101 Fe1 N115 C114 -156.5(3) no
N101 Fe1 N201 C202 -85.8(2) no
N101 Fe1 N201 C206 96.5(2) no
N101 Fe1 N208 N207 -88.6(2) no
N101 Fe1 N208 C209 89.9(2) no
N101 Fe1 N215 C210 -98.4(2) no
N101 Fe1 N215 C214 92.9(2) no
N101 C102 C103 C104 -0.6(4) no
N101 C106 N107 N108 5.2(4) no
N101 C106 C105 C104 -2.3(4) no
N107 N108 Fe1 N115 -177.9(2) no
N107 N108 Fe1 N201 -86.2(2) no
N107 N108 Fe1 N215 97.8(2) no
N107 N108 C109 C110 179.5(3) no
N107 C106 N101 C102 -178.5(3) no
N107 C106 C105 C104 178.1(3) no
N108 Fe1 N101 C102 174.8(3) no
N108 Fe1 N101 C106 -3.5(2) no
N108 Fe1 N115 C110 -0.6(2) no
N108 Fe1 N115 C114 -170.3(2) no
N108 Fe1 N201 C202 -4.3(2) no
N108 Fe1 N201 C206 178.1(2) no
N108 Fe1 N215 C210 179.9(2) no
N108 Fe1 N215 C214 11.2(2) no
N108 N107 C106 C105 -175.3(3) no
N108 C109 C110 N115 -4.2(4) no
N108 C109 C110 C111 174.1(3) no
N115 Fe1 N101 C102 161.1(3) no
N115 Fe1 N101 C106 -17.3(4) no
N115 Fe1 N108 C109 -2.0(2) no
N115 Fe1 N201 C202 76.7(2) no
N115 Fe1 N201 C206 -100.9(2) no
N115 Fe1 N208 N207 94.9(2) no
N115 Fe1 N208 C209 -86.6(2) no
N115 Fe1 N215 C210 100.1(2) no
N115 Fe1 N215 C214 -68.5(2) no
N115 C110 C111 C112 3.9(4) no
N115 C114 C113 C112 2.2(4) no
N115 C114 C113 C116 -171.7(3) no
N201 Fe1 N101 C102 -89.6(2) no
N201 Fe1 N101 C106 92.1(2) no
N201 Fe1 N108 C109 89.7(2) no
N201 Fe1 N115 C110 -96.3(2) no
N201 Fe1 N115 C114 94.0(2) no
N201 Fe1 N208 N207 3.8(2) no
N201 Fe1 N208 C209 -177.7(2) no
N201 Fe1 N215 C210 12.3(3) no
N201 Fe1 N215 C214 -156.3(2) no
N201 C202 C203 C204 -0.6(5) no
N201 C206 N207 N208 5.4(3) no
N201 C206 C205 C204 -1.3(5) no
N207 N208 Fe1 N215 179.5(2) no
N207 N208 C209 C210 -177.3(3) no
N207 C206 N201 C202 179.8(2) no
N207 C206 C205 C204 179.1(3) no
N208 Fe1 N101 C102 -8.0(3) no
N208 Fe1 N101 C106 173.6(2) no
N208 Fe1 N115 C110 -177.8(2) no
N208 Fe1 N115 C114 12.5(3) no
N208 Fe1 N201 C202 176.8(2) no
N208 Fe1 N201 C206 -0.8(2) no
N208 Fe1 N215 C210 -1.0(2) no
N208 Fe1 N215 C214 -169.7(2) no
N208 N207 C206 C205 -175.0(3) no
N208 C209 C210 N215 -4.9(3) no
N208 C209 C210 C211 170.2(3) no
O1211 C120 C220 O2211 21.3(4) no
O1211 C120 C220 C2181 137.9(3) no
O1211 C1221 O2211 C220 -25.0(6) no
N215 Fe1 N101 C102 73.0(2) no
N215 Fe1 N101 C106 -105.3(2) no
N215 Fe1 N108 C109 -86.3(2) no
N215 Fe1 N115 C110 102.3(2) no
N215 Fe1 N115 C114 -67.4(2) no
N215 Fe1 N201 C202 163.5(2) no
N215 Fe1 N201 C206 -14.1(3) no
N215 Fe1 N208 C209 -2.0(2) no
N215 C210 C211 C212 2.9(5) no
N215 C214 C213 C212 3.0(4) no
N215 C214 C213 C216 -173.2(2) no
C102 N101 C106 C105 2.0(4) no
C102 C103 C104 C105 0.2(4) no
C103 C102 N101 C106 -0.5(4) no
C103 C104 C105 C106 1.1(4) no
C106 N107 N108 C109 176.0(3) no
C109 C110 N115 C114 173.6(2) no
C109 C110 C111 C112 -174.2(3) no
C110 N115 C114 C113 1.6(4) no
C110 C111 C112 C113 0.2(4) no
C111 C110 N115 C114 -4.7(4) no
C111 C112 C113 C114 -3.1(4) no
C111 C112 C113 C116 170.7(3) no
C113 C116 O117 C118 87.1(3) no
C116 O117 C118 C120 -168.6(2) no
C118 C120 O121 C122 -150.1(3) no
C118 C120 O1211 C1221 -151.7(4) no
C118 C120 C220 C218 -76.7(4) no
C118 C120 C220 C2181 -116.5(3) no
C120 O121 C122 C123 -105.3(4) no
C120 O121 C122 C223 131.4(4) no
C120 O1211 C1221 O2211 39.1(6) no
C120 O1211 C1221 C1231 -85.5(7) no
C120 O1211 C1221 C2231 149.2(5) no
C120 C220 O221 C122 -22.4(3) no
C120 C220 O2211 C1221 1.1(6) no
C120 C220 C2181 O2171 129.4(4) no
C120 C220 C2181 O2191 -53.0(7) no
C122 O121 C120 C220 -24.9(4) no
C122 O221 C220 C218 -154.8(3) no
C123 C122 O221 C220 126.8(4) no
O2171 C216 C213 C212 -94.1(4) no
O2171 C216 C213 C214 82.0(3) no
O2171 C2181 C220 O2211 -114.6(5) no
O2191 C2181 O2171 C216 -1.8(9) no
O2191 C2181 C220 O2211 63.0(8) no
C202 N201 C206 C205 0.2(4) no
C202 C203 C204 C205 -0.6(5) no
C203 C202 N201 C206 0.8(4) no
C203 C204 C205 C206 1.5(5) no
C206 N207 N208 C209 175.4(3) no
C209 C210 N215 C214 173.3(2) no
C209 C210 C211 C212 -171.8(3) no
C210 N215 C214 C213 -1.1(4) no
C210 C211 C212 C213 -0.8(5) no
C211 C210 N215 C214 -1.9(4) no
C211 C212 C213 C214 -2.0(5) no
C211 C212 C213 C216 174.2(3) no
C213 C216 O217 C218 -73.4(4) no
C216 O217 C218 C220 170.0(3) no
C216 O2171 C2181 C220 175.9(4) no
C220 O221 C122 C223 -108.7(4) no
C220 O2211 C1221 C1231 100.5(7) no
C220 O2211 C1221 C2231 -138.4(6) no
C304 C305 C306 C307 0.1(8) no
C304 C309 C308 C307 1.5(7) no
C305 C304 C309 C308 -0.8(5) no
C305 C306 C307 C308 1(1) no
C306 C305 C304 C309 -0.0(6) no
C306 C307 C308 C309 -1.5(9) no
C404 C405 C406 C407 -1.0(9) no
C404 C409 C408 C407 -1(1) no
C405 C404 C409 C408 0.7(8) no
C405 C406 C407 C408 1(1) no
C406 C405 C404 C409 0.1(7) no
C406 C407 C408 C409 -0(1) no
C1221 O2211 C220 C2181 -111.3(5) no
